data_7716901
loop_
_publ_author_name
'Beki&#x15f;, Deniz F'
'Thomas-Hargreaves, Lewis R'
'Ivlev, Sergei I.'
'Buchner, Magnus R.'

_publ_section_title
;
 Multinuclear beryllium amide and imide complexes: structure, properties
 and bonding.
;
_journal_issue 37
_journal_name_full 'Dalton transactions (Cambridge, England : 2003)'
_journal_page_first 15551
_journal_page_last 15564
_journal_paper_doi 10.1039/d4dt02269f
_journal_volume 53
_journal_year 2024
_chemical_formula_moiety 'C78 H60 Be3 N6'
_chemical_formula_sum 'C78 H60 Be3 N6'
_chemical_formula_weight 1108.35
_space_group_crystal_system triclinic
_space_group_IT_number 2
_space_group_name_Hall '-P 1'
_space_group_name_H-M_alt 'P -1'
_atom_sites_solution_hydrogens geom
_atom_sites_solution_primary dual
_atom_sites_solution_secondary difmap
_audit_creation_method SHELXL-2019/1
_audit_update_record
;
2024-07-23 deposited with the CCDC.	2024-08-27 downloaded from the CCDC.
;
_cell_angle_alpha 71.835(4)
_cell_angle_beta 87.988(6)
_cell_angle_gamma 71.142(4)
_cell_formula_units_Z 2
_cell_length_a 9.9415(6)
_cell_length_b 15.0952(7)
_cell_length_c 23.1922(13)
_cell_measurement_reflns_used 38162
_cell_measurement_temperature 100
_cell_measurement_theta_max 76.02
_cell_measurement_theta_min 3.34
_cell_volume 3121.1(3)
_computing_cell_refinement
;
X-Area Recipe 1.36.0.0 (STOE, 2020)
;
_computing_data_collection
;
X-Area Pilatus3_SV 1.31.170.0 (STOE, 2020)
;
_computing_data_reduction
;
X-Area Integrate 1.78.3.0 (STOE, 2020)
X-Area LANA 1.83.8.0 (STOE, 2020)
;
_computing_publication_material
;
STOE & Cie GmbH, X-Area, software package for collecting single-crystal or
multi-domain crystal data on STOE area-detector diffractometers, for image
processing, for the correction and scaling of reflection intensities and
for outlier rejection, version 1.90, Darmstadt 2020
;
_computing_structure_refinement 'SHELXL-2019/1 (Sheldrick, 2019)'
_diffrn_ambient_temperature 100
_diffrn_detector Pilatus300K
_diffrn_detector_area_resol_mean 5.81
_diffrn_detector_type 'DECTRIS PILATUS 300K'
_diffrn_measured_fraction_theta_full 0.992
_diffrn_measured_fraction_theta_max 0.989
_diffrn_measurement_details ' 5207 frames, detector distance = 60 mm'
_diffrn_measurement_device 'Eulerian 4-circle diffractometer'
_diffrn_measurement_device_type 'STOE STADIVARI'
_diffrn_measurement_method 'rotation method, \w scans'
_diffrn_radiation_collimation '0.5 mm diameter'
_diffrn_radiation_monochromator 'Graded multilayer mirror'
_diffrn_radiation_polarisn_norm 270
_diffrn_radiation_probe x-ray
_diffrn_radiation_type 'Cu K\a'
_diffrn_radiation_wavelength 1.54186
_diffrn_reflns_av_R_equivalents 0.0285
_diffrn_reflns_av_unetI/netI 0.0186
_diffrn_reflns_Laue_measured_fraction_full 0.992
_diffrn_reflns_Laue_measured_fraction_max 0.989
_diffrn_reflns_limit_h_max 5
_diffrn_reflns_limit_h_min -12
_diffrn_reflns_limit_k_max 18
_diffrn_reflns_limit_k_min -18
_diffrn_reflns_limit_l_max 28
_diffrn_reflns_limit_l_min -28
_diffrn_reflns_number 70021
_diffrn_reflns_point_group_measured_fraction_full 0.992
_diffrn_reflns_point_group_measured_fraction_max 0.989
_diffrn_reflns_theta_full 67.679
_diffrn_reflns_theta_max 70.070
_diffrn_reflns_theta_min 3.243
_diffrn_source 'GeniX 3D HF Cu'
_diffrn_source_current 0.600
_diffrn_source_power 0.030
_diffrn_source_voltage 50
_exptl_absorpt_coefficient_mu 0.522
_exptl_absorpt_correction_T_max 0.9645
_exptl_absorpt_correction_T_min 0.4010
_exptl_absorpt_correction_type multi-scan
_exptl_absorpt_process_details
;
STOE X-Red32, absorption correction by Gaussian integration, analogous to
P. Coppens in: F. R. Ahmed (Editor), "Crystallographic Computing", Munksgaard,
Copenhagen (1970), 255 - 270. Afterwards scaling of reflection intensities was
performed within STOE LANA. J. Koziskova, F. Hahn, J. Richter, J. Kozisek, Acta
Chimica Slovaca, vol. 9, no. 2, 2016, pp. 136 - 140.
Finally a spherical absorption correction was done within STOE LANA.
;
_exptl_crystal_colour colorless
_exptl_crystal_density_diffrn 1.179
_exptl_crystal_density_method 'not measured'
_exptl_crystal_description block
_exptl_crystal_F_000 1164
_exptl_crystal_size_max 0.300
_exptl_crystal_size_mid 0.267
_exptl_crystal_size_min 0.200
_refine_diff_density_max 0.315
_refine_diff_density_min -0.236
_refine_diff_density_rms 0.040
_refine_ls_extinction_coef 0.0025(2)
_refine_ls_extinction_expression Fc^*^=kFc[1+0.001xFc^2^\l^3^/sin(2\q)]^-1/4^
_refine_ls_extinction_method 'SHELXL-2019/1 (Sheldrick 2019)'
_refine_ls_goodness_of_fit_ref 1.086
_refine_ls_hydrogen_treatment constr
_refine_ls_matrix_type full
_refine_ls_number_parameters 785
_refine_ls_number_reflns 11726
_refine_ls_number_restraints 0
_refine_ls_restrained_S_all 1.086
_refine_ls_R_factor_all 0.0667
_refine_ls_R_factor_gt 0.0546
_refine_ls_shift/su_max 0.000
_refine_ls_shift/su_mean 0.000
_refine_ls_structure_factor_coef Fsqd
_refine_ls_weighting_details 'w=1/[\s^2^(Fo^2^)+(0.0919P)^2^+0.5194P] where P=(Fo^2^+2Fc^2^)/3'
_refine_ls_weighting_scheme calc
_refine_ls_wR_factor_gt 0.1569
_refine_ls_wR_factor_ref 0.1653
_reflns_Friedel_coverage 0.000
_reflns_number_gt 9176
_reflns_number_total 11726
_reflns_threshold_expression 'I > 2\s(I)'
_cod_data_source_file d4dt02269f2.cif
_cod_data_source_block LTH435
_cod_depositor_comments 'Adding full bibliography for 7716897--7716901.cif.'
_cod_database_code 7716901
_shelx_shelxl_version_number 2019/1
_shelx_space_group_comment
;
The symmetry employed for this shelxl refinement is uniquely defined
by the following loop, which should always be used as a source of
symmetry information in preference to the above space-group names.
They are only intended as comments.
;
_shelx_estimated_absorpt_t_min 0.859
_shelx_estimated_absorpt_t_max 0.903

loop_
_space_group_symop_operation_xyz
'x, y, z'
'-x, -y, -z'

loop_
_atom_site_label
_atom_site_type_symbol
_atom_site_fract_x
_atom_site_fract_y
_atom_site_fract_z
_atom_site_U_iso_or_equiv
_atom_site_adp_type
_atom_site_occupancy
_atom_site_site_symmetry_order
_atom_site_calc_flag
_atom_site_refinement_flags_posn
_atom_site_refinement_flags_adp
_atom_site_refinement_flags_occupancy
_atom_site_disorder_assembly
_atom_site_disorder_group
N1 N 0.1655(2) 0.75998(12) 0.66255(7) 0.0657(5) Uani 1 1 d . . . . .
N2 N 0.42402(16) 0.58987(10) 0.67904(6) 0.0449(3) Uani 1 1 d . . . . .
N3 N 0.27235(16) 0.58372(10) 0.76567(6) 0.0463(3) Uani 1 1 d . . . . .
N4 N 0.46034(16) 0.38893(10) 0.74345(6) 0.0436(3) Uani 1 1 d . . . . .
N5 N 0.55419(16) 0.45923(10) 0.80908(6) 0.0448(3) Uani 1 1 d . . . . .
N6 N 0.68589(19) 0.24717(11) 0.83490(7) 0.0580(4) Uani 1 1 d . . . . .
C1 C 0.0741(2) 0.84393(14) 0.63788(8) 0.0594(5) Uani 1 1 d . . . . .
C2 C -0.0739(2) 0.85337(13) 0.61825(8) 0.0558(5) Uani 1 1 d . . . . .
C3 C -0.1382(3) 0.78762(16) 0.65316(11) 0.0707(6) Uani 1 1 d . . . . .
H3 H -0.089247 0.737725 0.689225 0.085 Uiso 1 1 calc R U . . .
C4 C -0.2749(3) 0.7949(2) 0.63521(14) 0.0865(8) Uani 1 1 d . . . . .
H4 H -0.318743 0.749686 0.659125 0.104 Uiso 1 1 calc R U . . .
C5 C -0.3461(3) 0.86658(18) 0.58342(14) 0.0808(7) Uani 1 1 d . . . . .
H5 H -0.439453 0.871230 0.571813 0.097 Uiso 1 1 calc R U . . .
C6 C -0.2841(3) 0.93160(18) 0.54825(12) 0.0756(6) Uani 1 1 d . . . . .
H6 H -0.333516 0.980597 0.511971 0.091 Uiso 1 1 calc R U . . .
C7 C -0.1490(3) 0.92588(16) 0.56561(10) 0.0664(6) Uani 1 1 d . . . . .
H7 H -0.106753 0.971884 0.541400 0.080 Uiso 1 1 calc R U . . .
C8 C 0.1093(2) 0.93582(14) 0.62878(8) 0.0568(5) Uani 1 1 d . . . . .
C9 C 0.2481(3) 0.93502(16) 0.62003(10) 0.0662(5) Uani 1 1 d . . . . .
H9 H 0.318964 0.876686 0.617580 0.079 Uiso 1 1 calc R U . . .
C10 C 0.2849(3) 1.01728(19) 0.61482(12) 0.0764(6) Uani 1 1 d . . . . .
H10 H 0.380325 1.015807 0.608288 0.092 Uiso 1 1 calc R U . . .
C11 C 0.1821(3) 1.10294(18) 0.61913(12) 0.0764(6) Uani 1 1 d . . . . .
H11 H 0.206830 1.160085 0.615591 0.092 Uiso 1 1 calc R U . . .
C12 C 0.0449(3) 1.10352(17) 0.62854(12) 0.0755(7) Uani 1 1 d . . . . .
H12 H -0.025232 1.161284 0.632180 0.091 Uiso 1 1 calc R U . . .
C13 C 0.0072(2) 1.02143(15) 0.63281(10) 0.0632(5) Uani 1 1 d . . . . .
H13 H -0.088740 1.023502 0.638512 0.076 Uiso 1 1 calc R U . . .
C14 C 0.4984(2) 0.58717(12) 0.63307(7) 0.0471(4) Uani 1 1 d . . . . .
C15 C 0.6380(2) 0.50686(12) 0.63803(8) 0.0487(4) Uani 1 1 d . . . . .
C16 C 0.7374(2) 0.47842(14) 0.68665(8) 0.0534(4) Uani 1 1 d . . . . .
H16 H 0.715955 0.510022 0.717026 0.064 Uiso 1 1 calc R U . . .
C17 C 0.8674(2) 0.40463(15) 0.69148(9) 0.0598(5) Uani 1 1 d . . . . .
H17 H 0.934656 0.386464 0.724719 0.072 Uiso 1 1 calc R U . . .
C18 C 0.8987(2) 0.35759(15) 0.64774(10) 0.0634(5) Uani 1 1 d . . . . .
H18 H 0.988015 0.307495 0.650726 0.076 Uiso 1 1 calc R U . . .
C19 C 0.8011(2) 0.38315(14) 0.60010(10) 0.0618(5) Uani 1 1 d . . . . .
H19 H 0.821839 0.349205 0.570882 0.074 Uiso 1 1 calc R U . . .
C20 C 0.6712(2) 0.45892(13) 0.59425(8) 0.0558(5) Uani 1 1 d . . . . .
H20 H 0.605418 0.477783 0.560367 0.067 Uiso 1 1 calc R U . . .
C21 C 0.4519(2) 0.66318(12) 0.57167(7) 0.0493(4) Uani 1 1 d . . . . .
C22 C 0.5502(3) 0.69829(13) 0.53585(8) 0.0576(5) Uani 1 1 d . . . . .
H22 H 0.648377 0.672042 0.549501 0.069 Uiso 1 1 calc R U . . .
C23 C 0.5047(3) 0.77226(14) 0.47971(9) 0.0669(6) Uani 1 1 d . . . . .
H23 H 0.571635 0.796993 0.455408 0.080 Uiso 1 1 calc R U . . .
C24 C 0.3632(3) 0.80902(15) 0.45983(9) 0.0700(6) Uani 1 1 d . . . . .
H24 H 0.333037 0.858484 0.421348 0.084 Uiso 1 1 calc R U . . .
C25 C 0.2640(3) 0.77515(16) 0.49494(9) 0.0676(6) Uani 1 1 d . . . . .
H25 H 0.166128 0.801655 0.480850 0.081 Uiso 1 1 calc R U . . .
C26 C 0.3081(2) 0.70198(14) 0.55108(8) 0.0572(5) Uani 1 1 d . . . . .
H26 H 0.240278 0.678441 0.575398 0.069 Uiso 1 1 calc R U . . .
C27 C 0.2052(2) 0.58547(12) 0.81350(8) 0.0466(4) Uani 1 1 d . . . . .
C28 C 0.0949(2) 0.67687(12) 0.81888(7) 0.0468(4) Uani 1 1 d . . . . .
C29 C 0.1155(2) 0.76748(13) 0.79581(8) 0.0522(4) Uani 1 1 d . . . . .
H29 H 0.200323 0.771684 0.776645 0.063 Uiso 1 1 calc R U . . .
C30 C 0.0127(2) 0.85227(14) 0.80058(9) 0.0626(5) Uani 1 1 d . . . . .
H30 H 0.027162 0.914288 0.784190 0.075 Uiso 1 1 calc R U . . .
C31 C -0.1095(2) 0.84718(16) 0.82879(9) 0.0660(6) Uani 1 1 d . . . . .
H31 H -0.178435 0.905247 0.832681 0.079 Uiso 1 1 calc R U . . .
C32 C -0.1320(2) 0.75780(17) 0.85138(10) 0.0661(5) Uani 1 1 d . . . . .
H32 H -0.217724 0.754350 0.869879 0.079 Uiso 1 1 calc R U . . .
C33 C -0.0291(2) 0.67237(15) 0.84717(9) 0.0589(5) Uani 1 1 d . . . . .
H33 H -0.043933 0.610523 0.863797 0.071 Uiso 1 1 calc R U . . .
C34 C 0.2345(2) 0.49540(12) 0.86841(8) 0.0477(4) Uani 1 1 d . . . . .
C35 C 0.2650(2) 0.40229(13) 0.86245(8) 0.0506(4) Uani 1 1 d . . . . .
H35 H 0.264439 0.395863 0.822999 0.061 Uiso 1 1 calc R U . . .
C36 C 0.2963(2) 0.31865(14) 0.91314(8) 0.0572(5) Uani 1 1 d . . . . .
H36 H 0.317338 0.255388 0.908410 0.069 Uiso 1 1 calc R U . . .
C37 C 0.2969(2) 0.32772(15) 0.97089(8) 0.0618(5) Uani 1 1 d . . . . .
H37 H 0.318197 0.270619 1.005813 0.074 Uiso 1 1 calc R U . . .
C38 C 0.2665(2) 0.41956(15) 0.97745(8) 0.0619(5) Uani 1 1 d . . . . .
H38 H 0.267279 0.425586 1.016998 0.074 Uiso 1 1 calc R U . . .
C39 C 0.2347(2) 0.50335(14) 0.92676(8) 0.0551(5) Uani 1 1 d . . . . .
H39 H 0.212950 0.566477 0.931780 0.066 Uiso 1 1 calc R U . . .
C40 C 0.42317(19) 0.35270(11) 0.70637(7) 0.0435(4) Uani 1 1 d . . . . .
C41 C 0.4997(2) 0.24846(12) 0.70734(7) 0.0456(4) Uani 1 1 d . . . . .
C42 C 0.4237(2) 0.18745(13) 0.70310(8) 0.0549(5) Uani 1 1 d . . . . .
H42 H 0.322656 0.212843 0.697082 0.066 Uiso 1 1 calc R U . . .
C43 C 0.4955(3) 0.08937(14) 0.70768(9) 0.0655(6) Uani 1 1 d . . . . .
H43 H 0.443219 0.047729 0.705295 0.079 Uiso 1 1 calc R U . . .
C44 C 0.6418(3) 0.05255(14) 0.71564(9) 0.0664(6) Uani 1 1 d . . . . .
H44 H 0.690619 -0.014363 0.718592 0.080 Uiso 1 1 calc R U . . .
C45 C 0.7177(2) 0.11287(14) 0.71932(8) 0.0593(5) Uani 1 1 d . . . . .
H45 H 0.818785 0.087343 0.724800 0.071 Uiso 1 1 calc R U . . .
C46 C 0.6473(2) 0.21046(13) 0.71506(7) 0.0495(4) Uani 1 1 d . . . . .
H46 H 0.700306 0.251621 0.717431 0.059 Uiso 1 1 calc R U . . .
C47 C 0.30233(19) 0.41217(12) 0.65846(7) 0.0449(4) Uani 1 1 d . . . . .
C48 C 0.3107(2) 0.40001(13) 0.60107(8) 0.0505(4) Uani 1 1 d . . . . .
H48 H 0.390356 0.351297 0.592990 0.061 Uiso 1 1 calc R U . . .
C49 C 0.2025(2) 0.45904(14) 0.55569(8) 0.0566(5) Uani 1 1 d . . . . .
H49 H 0.209175 0.450955 0.516558 0.068 Uiso 1 1 calc R U . . .
C50 C 0.0856(2) 0.52933(14) 0.56715(9) 0.0568(5) Uani 1 1 d . . . . .
H50 H 0.012165 0.569568 0.535917 0.068 Uiso 1 1 calc R U . . .
C51 C 0.0752(2) 0.54120(14) 0.62414(9) 0.0549(5) Uani 1 1 d . . . . .
H51 H -0.005687 0.589121 0.632207 0.066 Uiso 1 1 calc R U . . .
C52 C 0.1834(2) 0.48285(12) 0.66946(8) 0.0490(4) Uani 1 1 d . . . . .
H52 H 0.176058 0.491295 0.708500 0.059 Uiso 1 1 calc R U . . .
C53 C 0.5946(2) 0.49145(13) 0.84746(8) 0.0497(4) Uani 1 1 d . . . . .
C54 C 0.6939(2) 0.42372(13) 0.90207(8) 0.0488(4) Uani 1 1 d . . . . .
C55 C 0.6701(2) 0.33841(15) 0.93832(8) 0.0601(5) Uani 1 1 d . . . . .
H55 H 0.587119 0.324652 0.930434 0.072 Uiso 1 1 calc R U . . .
C56 C 0.7690(3) 0.27304(19) 0.98640(10) 0.0783(7) Uani 1 1 d . . . . .
H56 H 0.752850 0.214939 1.011701 0.094 Uiso 1 1 calc R U . . .
C57 C 0.8899(3) 0.2928(2) 0.99712(13) 0.0957(10) Uani 1 1 d . . . . .
H57 H 0.957407 0.247966 1.029697 0.115 Uiso 1 1 calc R U . . .
C58 C 0.9133(3) 0.3758(2) 0.96158(17) 0.0994(11) Uani 1 1 d . . . . .
H58 H 0.997047 0.388805 0.969336 0.119 Uiso 1 1 calc R U . . .
C59 C 0.8156(2) 0.44170(18) 0.91395(13) 0.0738(6) Uani 1 1 d . . . . .
H59 H 0.832778 0.499801 0.889271 0.089 Uiso 1 1 calc R U . . .
C60 C 0.5510(2) 0.60004(13) 0.83938(8) 0.0502(4) Uani 1 1 d . . . . .
C61 C 0.5471(2) 0.66810(14) 0.78275(9) 0.0587(5) Uani 1 1 d . . . . .
H61 H 0.570181 0.645860 0.748439 0.070 Uiso 1 1 calc R U . . .
C62 C 0.5102(2) 0.76807(14) 0.77515(10) 0.0624(5) Uani 1 1 d . . . . .
H62 H 0.510222 0.813379 0.736078 0.075 Uiso 1 1 calc R U . . .
C63 C 0.4736(2) 0.80158(15) 0.82408(10) 0.0601(5) Uani 1 1 d . . . . .
H63 H 0.448347 0.869994 0.819032 0.072 Uiso 1 1 calc R U . . .
C64 C 0.4737(2) 0.73494(15) 0.88083(10) 0.0609(5) Uani 1 1 d . . . . .
H64 H 0.446367 0.758033 0.914589 0.073 Uiso 1 1 calc R U . . .
C65 C 0.5135(2) 0.63469(15) 0.88874(9) 0.0556(5) Uani 1 1 d . . . . .
H65 H 0.515128 0.589451 0.928022 0.067 Uiso 1 1 calc R U . . .
C66 C 0.7762(2) 0.16520(14) 0.86210(8) 0.0556(5) Uani 1 1 d . . . . .
C67 C 0.7314(2) 0.08189(14) 0.90224(8) 0.0589(5) Uani 1 1 d . . . . .
C68 C 0.6126(3) 0.06637(15) 0.88416(10) 0.0670(6) Uani 1 1 d . . . . .
H68 H 0.561794 0.107526 0.846229 0.080 Uiso 1 1 calc R U . . .
C69 C 0.5666(4) -0.00834(19) 0.92060(13) 0.0912(8) Uani 1 1 d . . . . .
H69 H 0.485993 -0.019371 0.907173 0.109 Uiso 1 1 calc R U . . .
C70 C 0.6367(4) -0.0664(2) 0.97589(14) 0.0997(10) Uani 1 1 d . . . . .
H70 H 0.602035 -0.115815 1.001442 0.120 Uiso 1 1 calc R U . . .
C71 C 0.7554(4) -0.0542(2) 0.99471(12) 0.0977(10) Uani 1 1 d . . . . .
H71 H 0.805390 -0.096698 1.032573 0.117 Uiso 1 1 calc R U . . .
C72 C 0.8044(3) 0.02085(18) 0.95834(10) 0.0824(8) Uani 1 1 d . . . . .
H72 H 0.886517 0.030209 0.971711 0.099 Uiso 1 1 calc R U . . .
C73 C 0.9324(2) 0.14326(16) 0.85298(9) 0.0599(5) Uani 1 1 d . . . . .
C74 C 0.9907(3) 0.21791(19) 0.83795(10) 0.0739(6) Uani 1 1 d . . . . .
H74 H 0.933595 0.282713 0.836513 0.089 Uiso 1 1 calc R U . . .
C75 C 1.1351(4) 0.1987(2) 0.82462(12) 0.0909(9) Uani 1 1 d . . . . .
H75 H 1.175304 0.250350 0.814016 0.109 Uiso 1 1 calc R U . . .
C76 C 1.2154(3) 0.1060(3) 0.82712(14) 0.0977(9) Uani 1 1 d . . . . .
H76 H 1.311682 0.093521 0.816907 0.117 Uiso 1 1 calc R U . . .
C77 C 1.1612(3) 0.0299(2) 0.84404(15) 0.0953(8) Uani 1 1 d . . . . .
H77 H 1.220402 -0.035170 0.847000 0.114 Uiso 1 1 calc R U . . .
C78 C 1.0203(3) 0.04787(19) 0.85677(12) 0.0748(6) Uani 1 1 d . . . . .
H78 H 0.982466 -0.004946 0.868219 0.090 Uiso 1 1 calc R U . . .
Be1 Be 0.2722(3) 0.66169(16) 0.69629(10) 0.0505(5) Uani 1 1 d . . . . .
Be2 Be 0.4270(3) 0.50530(15) 0.74942(9) 0.0457(5) Uani 1 1 d . . . . .
Be3 Be 0.5841(3) 0.34814(16) 0.80128(10) 0.0464(5) Uani 1 1 d . . . . .

loop_
_atom_site_aniso_label
_atom_site_aniso_U_11
_atom_site_aniso_U_22
_atom_site_aniso_U_33
_atom_site_aniso_U_23
_atom_site_aniso_U_13
_atom_site_aniso_U_12
N1 0.0780(12) 0.0488(9) 0.0448(8) 0.0020(7) 0.0037(8) -0.0036(8)
N2 0.0562(9) 0.0361(7) 0.0374(7) -0.0028(5) -0.0019(6) -0.0164(6)
N3 0.0576(9) 0.0356(7) 0.0420(7) -0.0054(5) -0.0009(6) -0.0166(6)
N4 0.0540(9) 0.0366(7) 0.0350(6) -0.0025(5) -0.0009(6) -0.0159(6)
N5 0.0548(9) 0.0403(7) 0.0363(7) -0.0052(5) -0.0015(6) -0.0178(6)
N6 0.0737(11) 0.0423(8) 0.0471(8) -0.0045(6) -0.0183(7) -0.0117(7)
C1 0.0703(13) 0.0462(10) 0.0453(9) -0.0023(8) -0.0005(9) -0.0092(9)
C2 0.0692(13) 0.0438(9) 0.0469(9) -0.0095(7) 0.0044(8) -0.0136(8)
C3 0.0831(17) 0.0582(12) 0.0650(13) -0.0139(10) 0.0213(11) -0.0229(11)
C4 0.090(2) 0.0729(16) 0.107(2) -0.0338(15) 0.0367(16) -0.0378(14)
C5 0.0715(16) 0.0671(14) 0.110(2) -0.0364(14) 0.0074(14) -0.0225(12)
C6 0.0797(17) 0.0706(14) 0.0777(15) -0.0230(12) -0.0114(12) -0.0252(12)
C7 0.0789(15) 0.0575(11) 0.0581(11) -0.0091(9) -0.0085(10) -0.0237(10)
C8 0.0607(13) 0.0508(10) 0.0439(9) -0.0036(8) -0.0071(8) -0.0083(9)
C9 0.0662(14) 0.0625(12) 0.0622(12) -0.0171(10) 0.0024(10) -0.0134(10)
C10 0.0717(16) 0.0815(16) 0.0810(15) -0.0333(13) 0.0051(12) -0.0246(12)
C11 0.0778(17) 0.0734(14) 0.0858(16) -0.0325(12) -0.0084(12) -0.0266(12)
C12 0.0703(16) 0.0625(13) 0.0898(16) -0.0299(12) -0.0180(12) -0.0088(11)
C13 0.0581(13) 0.0587(11) 0.0626(12) -0.0160(9) -0.0114(9) -0.0071(9)
C14 0.0626(12) 0.0384(8) 0.0390(8) -0.0047(7) -0.0030(7) -0.0216(8)
C15 0.0625(12) 0.0384(8) 0.0414(8) -0.0029(7) 0.0073(8) -0.0214(8)
C16 0.0592(12) 0.0501(10) 0.0457(9) -0.0042(7) 0.0055(8) -0.0220(8)
C17 0.0577(12) 0.0559(11) 0.0554(11) -0.0014(9) 0.0037(9) -0.0209(9)
C18 0.0643(13) 0.0467(10) 0.0690(13) -0.0049(9) 0.0115(10) -0.0186(9)
C19 0.0756(14) 0.0449(10) 0.0615(11) -0.0123(8) 0.0144(10) -0.0209(9)
C20 0.0730(13) 0.0427(9) 0.0480(9) -0.0056(7) 0.0046(9) -0.0227(9)
C21 0.0724(13) 0.0367(8) 0.0364(8) -0.0047(6) -0.0033(8) -0.0207(8)
C22 0.0789(14) 0.0435(9) 0.0471(10) -0.0071(8) 0.0064(9) -0.0231(9)
C23 0.1019(18) 0.0463(10) 0.0487(10) -0.0055(8) 0.0117(11) -0.0292(11)
C24 0.110(2) 0.0499(11) 0.0381(9) 0.0012(8) -0.0061(11) -0.0241(12)
C25 0.0889(16) 0.0585(11) 0.0455(10) -0.0044(9) -0.0147(10) -0.0208(11)
C26 0.0763(14) 0.0499(10) 0.0429(9) -0.0061(8) -0.0070(9) -0.0246(9)
C27 0.0540(11) 0.0407(8) 0.0442(9) -0.0070(7) -0.0018(7) -0.0203(7)
C28 0.0518(11) 0.0442(9) 0.0401(8) -0.0065(7) -0.0031(7) -0.0161(7)
C29 0.0572(11) 0.0447(9) 0.0511(10) -0.0114(7) 0.0023(8) -0.0156(8)
C30 0.0752(15) 0.0454(10) 0.0571(11) -0.0105(8) 0.0034(10) -0.0122(9)
C31 0.0628(13) 0.0581(12) 0.0539(11) -0.0101(9) -0.0024(9) 0.0037(10)
C32 0.0486(12) 0.0764(14) 0.0610(12) -0.0142(10) 0.0002(9) -0.0112(10)
C33 0.0577(12) 0.0582(11) 0.0573(11) -0.0092(9) 0.0008(9) -0.0229(9)
C34 0.0534(11) 0.0435(9) 0.0424(8) -0.0045(7) -0.0023(7) -0.0190(8)
C35 0.0640(12) 0.0450(9) 0.0396(8) -0.0050(7) 0.0017(8) -0.0215(8)
C36 0.0729(14) 0.0432(9) 0.0477(10) -0.0021(7) 0.0002(9) -0.0201(9)
C37 0.0744(14) 0.0556(11) 0.0420(9) 0.0027(8) -0.0079(9) -0.0203(10)
C38 0.0742(14) 0.0656(12) 0.0401(9) -0.0086(8) -0.0055(9) -0.0223(10)
C39 0.0629(12) 0.0542(10) 0.0469(9) -0.0123(8) -0.0023(8) -0.0205(9)
C40 0.0529(10) 0.0375(8) 0.0344(7) -0.0010(6) -0.0014(7) -0.0168(7)
C41 0.0611(11) 0.0371(8) 0.0316(7) -0.0013(6) -0.0051(7) -0.0154(7)
C42 0.0693(13) 0.0420(9) 0.0471(9) -0.0043(7) -0.0118(8) -0.0179(8)
C43 0.0947(17) 0.0409(9) 0.0551(11) -0.0049(8) -0.0187(11) -0.0222(10)
C44 0.0924(17) 0.0396(9) 0.0503(10) -0.0060(8) -0.0150(10) -0.0055(10)
C45 0.0680(13) 0.0485(10) 0.0456(9) -0.0074(8) -0.0050(9) -0.0049(9)
C46 0.0608(12) 0.0436(9) 0.0363(8) -0.0038(7) -0.0028(7) -0.0150(8)
C47 0.0533(11) 0.0378(8) 0.0385(8) -0.0006(6) -0.0031(7) -0.0187(7)
C48 0.0602(12) 0.0462(9) 0.0400(8) -0.0039(7) -0.0042(8) -0.0195(8)
C49 0.0672(13) 0.0574(11) 0.0401(9) -0.0024(8) -0.0080(8) -0.0252(9)
C50 0.0560(12) 0.0534(10) 0.0509(10) 0.0036(8) -0.0151(8) -0.0221(9)
C51 0.0523(11) 0.0476(9) 0.0582(11) -0.0048(8) -0.0071(8) -0.0183(8)
C52 0.0540(11) 0.0435(9) 0.0458(9) -0.0058(7) -0.0029(8) -0.0187(8)
C53 0.0570(11) 0.0474(9) 0.0448(9) -0.0101(7) -0.0010(8) -0.0212(8)
C54 0.0481(10) 0.0535(10) 0.0439(9) -0.0187(8) -0.0020(7) -0.0121(8)
C55 0.0591(12) 0.0638(12) 0.0452(10) -0.0069(8) -0.0042(8) -0.0133(9)
C56 0.0851(17) 0.0758(15) 0.0471(11) -0.0115(10) -0.0114(11) 0.0030(12)
C57 0.0878(19) 0.0893(19) 0.0890(18) -0.0499(16) -0.0469(15) 0.0248(15)
C58 0.0596(16) 0.092(2) 0.149(3) -0.066(2) -0.0396(17) 0.0029(14)
C59 0.0551(13) 0.0677(13) 0.1062(18) -0.0406(13) -0.0067(12) -0.0162(10)
C60 0.0537(11) 0.0483(9) 0.0496(9) -0.0130(7) -0.0038(8) -0.0194(8)
C61 0.0770(14) 0.0505(10) 0.0539(10) -0.0146(8) 0.0056(9) -0.0299(10)
C62 0.0766(15) 0.0480(10) 0.0638(12) -0.0124(9) 0.0025(10) -0.0272(10)
C63 0.0541(12) 0.0500(10) 0.0764(13) -0.0213(9) -0.0024(10) -0.0153(9)
C64 0.0573(12) 0.0613(11) 0.0662(12) -0.0285(10) 0.0002(9) -0.0141(9)
C65 0.0568(12) 0.0564(10) 0.0529(10) -0.0159(8) -0.0028(8) -0.0186(9)
C66 0.0630(12) 0.0507(10) 0.0416(9) -0.0061(8) -0.0070(8) -0.0107(9)
C67 0.0637(13) 0.0454(9) 0.0428(9) 0.0002(7) 0.0005(8) 0.0015(8)
C68 0.0785(16) 0.0532(11) 0.0572(12) -0.0056(9) 0.0033(10) -0.0172(10)
C69 0.119(2) 0.0650(14) 0.0795(16) -0.0036(12) 0.0179(15) -0.0370(15)
C70 0.120(3) 0.0623(15) 0.0843(18) 0.0074(13) 0.0164(18) -0.0177(16)
C71 0.101(2) 0.0737(16) 0.0580(14) 0.0244(12) 0.0049(14) 0.0065(15)
C72 0.0844(17) 0.0694(14) 0.0527(12) 0.0070(10) -0.0083(11) 0.0040(12)
C73 0.0646(13) 0.0656(12) 0.0455(9) -0.0137(9) -0.0077(9) -0.0186(10)
C74 0.0911(19) 0.0766(15) 0.0526(11) -0.0073(10) -0.0109(11) -0.0367(13)
C75 0.101(2) 0.105(2) 0.0682(15) 0.0000(14) -0.0199(14) -0.0596(18)
C76 0.0754(19) 0.118(3) 0.0881(19) -0.0144(17) 0.0117(14) -0.0351(18)
C77 0.0729(18) 0.102(2) 0.106(2) -0.0356(17) 0.0175(15) -0.0206(15)
C78 0.0652(15) 0.0767(15) 0.0829(15) -0.0302(12) 0.0089(12) -0.0196(12)
Be1 0.0609(15) 0.0382(11) 0.0444(11) -0.0017(9) -0.0020(10) -0.0162(10)
Be2 0.0563(14) 0.0370(10) 0.0372(10) -0.0021(8) -0.0039(9) -0.0154(9)
Be3 0.0554(14) 0.0406(11) 0.0383(10) -0.0033(8) -0.0035(9) -0.0172(10)

loop_
_atom_type_symbol
_atom_type_description
_atom_type_scat_dispersion_real
_atom_type_scat_dispersion_imag
_atom_type_scat_source
C C 0.0181 0.0091 'International Tables Vol C Tables 4.2.6.8 and 6.1.1.4'
H H 0.0000 0.0000 'International Tables Vol C Tables 4.2.6.8 and 6.1.1.4'
Be Be 0.0038 0.0014 'International Tables Vol C Tables 4.2.6.8 and 6.1.1.4'
N N 0.0311 0.0180 'International Tables Vol C Tables 4.2.6.8 and 6.1.1.4'

loop_
_geom_angle_atom_site_label_1
_geom_angle_atom_site_label_2
_geom_angle_atom_site_label_3
_geom_angle
_geom_angle_site_symmetry_1
_geom_angle_site_symmetry_3
_geom_angle_publ_flag
C1 N1 Be1 175.8(2) . . ?
C14 N2 Be1 138.80(14) . . ?
C14 N2 Be2 133.78(15) . . ?
Be1 N2 Be2 86.73(13) . . ?
C27 N3 Be1 137.56(15) . . ?
C27 N3 Be2 134.80(14) . . ?
Be1 N3 Be2 86.71(13) . . ?
C40 N4 Be3 136.00(15) . . ?
C40 N4 Be2 136.44(13) . . ?
Be3 N4 Be2 86.85(12) . . ?
C53 N5 Be3 135.49(15) . . ?
C53 N5 Be2 136.63(15) . . ?
Be3 N5 Be2 87.26(12) . . ?
C66 N6 Be3 176.7(2) . . ?
N1 C1 C8 120.8(2) . . ?
N1 C1 C2 120.7(2) . . ?
C8 C1 C2 118.42(16) . . ?
C3 C2 C7 118.6(2) . . ?
C3 C2 C1 119.20(18) . . ?
C7 C2 C1 122.23(19) . . ?
C2 C3 C4 119.8(2) . . ?
C2 C3 H3 120.1 . . ?
C4 C3 H3 120.1 . . ?
C5 C4 C3 120.4(2) . . ?
C5 C4 H4 119.8 . . ?
C3 C4 H4 119.8 . . ?
C6 C5 C4 120.5(3) . . ?
C6 C5 H5 119.7 . . ?
C4 C5 H5 119.7 . . ?
C5 C6 C7 119.8(2) . . ?
C5 C6 H6 120.1 . . ?
C7 C6 H6 120.1 . . ?
C6 C7 C2 120.8(2) . . ?
C6 C7 H7 119.6 . . ?
C2 C7 H7 119.6 . . ?
C9 C8 C13 118.8(2) . . ?
C9 C8 C1 119.88(19) . . ?
C13 C8 C1 121.2(2) . . ?
C10 C9 C8 121.0(2) . . ?
C10 C9 H9 119.5 . . ?
C8 C9 H9 119.5 . . ?
C9 C10 C11 120.0(3) . . ?
C9 C10 H10 120.0 . . ?
C11 C10 H10 120.0 . . ?
C12 C11 C10 119.1(2) . . ?
C12 C11 H11 120.5 . . ?
C10 C11 H11 120.5 . . ?
C11 C12 C13 121.0(2) . . ?
C11 C12 H12 119.5 . . ?
C13 C12 H12 119.5 . . ?
C12 C13 C8 120.1(2) . . ?
C12 C13 H13 120.0 . . ?
C8 C13 H13 120.0 . . ?
N2 C14 C21 122.39(16) . . ?
N2 C14 C15 121.35(14) . . ?
C21 C14 C15 116.26(15) . . ?
C16 C15 C20 118.50(18) . . ?
C16 C15 C14 120.54(16) . . ?
C20 C15 C14 120.96(17) . . ?
C17 C16 C15 121.04(19) . . ?
C17 C16 H16 119.5 . . ?
C15 C16 H16 119.5 . . ?
C18 C17 C16 119.8(2) . . ?
C18 C17 H17 120.1 . . ?
C16 C17 H17 120.1 . . ?
C19 C18 C17 120.1(2) . . ?
C19 C18 H18 119.9 . . ?
C17 C18 H18 119.9 . . ?
C18 C19 C20 120.4(2) . . ?
C18 C19 H19 119.8 . . ?
C20 C19 H19 119.8 . . ?
C15 C20 C19 120.16(19) . . ?
C15 C20 H20 119.9 . . ?
C19 C20 H20 119.9 . . ?
C22 C21 C26 119.54(16) . . ?
C22 C21 C14 120.43(18) . . ?
C26 C21 C14 119.98(17) . . ?
C21 C22 C23 120.0(2) . . ?
C21 C22 H22 120.0 . . ?
C23 C22 H22 120.0 . . ?
C24 C23 C22 119.8(2) . . ?
C24 C23 H23 120.1 . . ?
C22 C23 H23 120.1 . . ?
C23 C24 C25 120.95(18) . . ?
C23 C24 H24 119.5 . . ?
C25 C24 H24 119.5 . . ?
C24 C25 C26 119.7(2) . . ?
C24 C25 H25 120.2 . . ?
C26 C25 H25 120.2 . . ?
C25 C26 C21 120.1(2) . . ?
C25 C26 H26 120.0 . . ?
C21 C26 H26 120.0 . . ?
N3 C27 C28 122.68(15) . . ?
N3 C27 C34 121.50(16) . . ?
C28 C27 C34 115.82(15) . . ?
C29 C28 C33 118.89(18) . . ?
C29 C28 C27 120.30(17) . . ?
C33 C28 C27 120.81(16) . . ?
C28 C29 C30 120.2(2) . . ?
C28 C29 H29 119.9 . . ?
C30 C29 H29 119.9 . . ?
C31 C30 C29 120.5(2) . . ?
C31 C30 H30 119.7 . . ?
C29 C30 H30 119.7 . . ?
C30 C31 C32 119.8(2) . . ?
C30 C31 H31 120.1 . . ?
C32 C31 H31 120.1 . . ?
C31 C32 C33 120.0(2) . . ?
C31 C32 H32 120.0 . . ?
C33 C32 H32 120.0 . . ?
C28 C33 C32 120.5(2) . . ?
C28 C33 H33 119.8 . . ?
C32 C33 H33 119.8 . . ?
C35 C34 C39 118.61(16) . . ?
C35 C34 C27 120.94(15) . . ?
C39 C34 C27 120.44(16) . . ?
C36 C35 C34 121.01(17) . . ?
C36 C35 H35 119.5 . . ?
C34 C35 H35 119.5 . . ?
C35 C36 C37 119.70(18) . . ?
C35 C36 H36 120.1 . . ?
C37 C36 H36 120.1 . . ?
C38 C37 C36 119.89(17) . . ?
C38 C37 H37 120.1 . . ?
C36 C37 H37 120.1 . . ?
C37 C38 C39 120.47(18) . . ?
C37 C38 H38 119.8 . . ?
C39 C38 H38 119.8 . . ?
C38 C39 C34 120.32(18) . . ?
C38 C39 H39 119.8 . . ?
C34 C39 H39 119.8 . . ?
N4 C40 C47 121.97(15) . . ?
N4 C40 C41 121.78(14) . . ?
C47 C40 C41 116.24(14) . . ?
C46 C41 C42 119.05(17) . . ?
C46 C41 C40 120.23(16) . . ?
C42 C41 C40 120.67(17) . . ?
C43 C42 C41 120.1(2) . . ?
C43 C42 H42 119.9 . . ?
C41 C42 H42 119.9 . . ?
C44 C43 C42 120.2(2) . . ?
C44 C43 H43 119.9 . . ?
C42 C43 H43 119.9 . . ?
C43 C44 C45 119.93(18) . . ?
C43 C44 H44 120.0 . . ?
C45 C44 H44 120.0 . . ?
C44 C45 C46 120.3(2) . . ?
C44 C45 H45 119.8 . . ?
C46 C45 H45 119.8 . . ?
C45 C46 C41 120.39(19) . . ?
C45 C46 H46 119.8 . . ?
C41 C46 H46 119.8 . . ?
C52 C47 C48 118.83(16) . . ?
C52 C47 C40 120.94(15) . . ?
C48 C47 C40 120.18(16) . . ?
C49 C48 C47 120.13(18) . . ?
C49 C48 H48 119.9 . . ?
C47 C48 H48 119.9 . . ?
C50 C49 C48 120.39(18) . . ?
C50 C49 H49 119.8 . . ?
C48 C49 H49 119.8 . . ?
C49 C50 C51 120.03(17) . . ?
C49 C50 H50 120.0 . . ?
C51 C50 H50 120.0 . . ?
C50 C51 C52 119.77(19) . . ?
C50 C51 H51 120.1 . . ?
C52 C51 H51 120.1 . . ?
C51 C52 C47 120.85(17) . . ?
C51 C52 H52 119.6 . . ?
C47 C52 H52 119.6 . . ?
N5 C53 C54 121.88(16) . . ?
N5 C53 C60 121.96(15) . . ?
C54 C53 C60 116.11(15) . . ?
C59 C54 C55 119.25(19) . . ?
C59 C54 C53 120.06(19) . . ?
C55 C54 C53 120.50(17) . . ?
C54 C55 C56 119.6(2) . . ?
C54 C55 H55 120.2 . . ?
C56 C55 H55 120.2 . . ?
C57 C56 C55 119.9(3) . . ?
C57 C56 H56 120.0 . . ?
C55 C56 H56 120.0 . . ?
C58 C57 C56 120.5(2) . . ?
C58 C57 H57 119.8 . . ?
C56 C57 H57 119.8 . . ?
C57 C58 C59 120.3(3) . . ?
C57 C58 H58 119.9 . . ?
C59 C58 H58 119.9 . . ?
C54 C59 C58 120.5(3) . . ?
C54 C59 H59 119.7 . . ?
C58 C59 H59 119.7 . . ?
C61 C60 C65 118.28(17) . . ?
C61 C60 C53 120.93(16) . . ?
C65 C60 C53 120.79(16) . . ?
C60 C61 C62 121.31(19) . . ?
C60 C61 H61 119.3 . . ?
C62 C61 H61 119.3 . . ?
C63 C62 C61 120.02(19) . . ?
C63 C62 H62 120.0 . . ?
C61 C62 H62 120.0 . . ?
C62 C63 C64 119.54(18) . . ?
C62 C63 H63 120.2 . . ?
C64 C63 H63 120.2 . . ?
C63 C64 C65 120.49(19) . . ?
C63 C64 H64 119.8 . . ?
C65 C64 H64 119.8 . . ?
C64 C65 C60 120.34(19) . . ?
C64 C65 H65 119.8 . . ?
C60 C65 H65 119.8 . . ?
N6 C66 C67 121.1(2) . . ?
N6 C66 C73 122.01(19) . . ?
C67 C66 C73 116.79(16) . . ?
C68 C67 C72 118.8(2) . . ?
C68 C67 C66 119.19(17) . . ?
C72 C67 C66 122.0(2) . . ?
C67 C68 C69 120.7(2) . . ?
C67 C68 H68 119.6 . . ?
C69 C68 H68 119.6 . . ?
C70 C69 C68 120.1(3) . . ?
C70 C69 H69 119.9 . . ?
C68 C69 H69 119.9 . . ?
C71 C70 C69 120.7(3) . . ?
C71 C70 H70 119.7 . . ?
C69 C70 H70 119.7 . . ?
C70 C71 C72 120.1(2) . . ?
C70 C71 H71 120.0 . . ?
C72 C71 H71 120.0 . . ?
C67 C72 C71 119.5(3) . . ?
C67 C72 H72 120.3 . . ?
C71 C72 H72 120.3 . . ?
C74 C73 C78 118.6(2) . . ?
C74 C73 C66 120.3(2) . . ?
C78 C73 C66 121.0(2) . . ?
C73 C74 C75 120.3(3) . . ?
C73 C74 H74 119.8 . . ?
C75 C74 H74 119.8 . . ?
C76 C75 C74 119.2(3) . . ?
C76 C75 H75 120.4 . . ?
C74 C75 H75 120.4 . . ?
C75 C76 C77 121.5(3) . . ?
C75 C76 H76 119.3 . . ?
C77 C76 H76 119.3 . . ?
C76 C77 C78 119.7(3) . . ?
C76 C77 H77 120.1 . . ?
C78 C77 H77 120.1 . . ?
C77 C78 C73 120.6(3) . . ?
C77 C78 H78 119.7 . . ?
C73 C78 H78 119.7 . . ?
N1 Be1 N2 134.25(18) . . ?
N1 Be1 N3 130.5(2) . . ?
N2 Be1 N3 95.18(13) . . ?
N5 Be2 N3 110.69(14) . . ?
N5 Be2 N2 127.99(16) . . ?
N3 Be2 N2 91.33(12) . . ?
N5 Be2 N4 91.17(12) . . ?
N3 Be2 N4 129.35(16) . . ?
N2 Be2 N4 110.68(14) . . ?
N6 Be3 N5 132.46(17) . . ?
N6 Be3 N4 132.82(17) . . ?
N5 Be3 N4 94.72(13) . . ?

loop_
_geom_bond_atom_site_label_1
_geom_bond_atom_site_label_2
_geom_bond_distance
_geom_bond_site_symmetry_2
_geom_bond_publ_flag
N1 C1 1.264(2) . ?
N1 Be1 1.502(3) . ?
N2 C14 1.280(2) . ?
N2 Be1 1.668(3) . ?
N2 Be2 1.725(2) . ?
N3 C27 1.277(2) . ?
N3 Be1 1.671(3) . ?
N3 Be2 1.723(3) . ?
N4 C40 1.273(2) . ?
N4 Be3 1.674(3) . ?
N4 Be2 1.728(3) . ?
N5 C53 1.270(2) . ?
N5 Be3 1.672(3) . ?
N5 Be2 1.718(3) . ?
N6 C66 1.253(2) . ?
N6 Be3 1.507(3) . ?
C1 C8 1.489(3) . ?
C1 C2 1.505(3) . ?
C2 C3 1.386(3) . ?
C2 C7 1.395(3) . ?
C3 C4 1.396(4) . ?
C3 H3 0.9500 . ?
C4 C5 1.367(4) . ?
C4 H4 0.9500 . ?
C5 C6 1.366(4) . ?
C5 H5 0.9500 . ?
C6 C7 1.384(3) . ?
C6 H6 0.9500 . ?
C7 H7 0.9500 . ?
C8 C9 1.384(3) . ?
C8 C13 1.389(3) . ?
C9 C10 1.374(3) . ?
C9 H9 0.9500 . ?
C10 C11 1.395(3) . ?
C10 H10 0.9500 . ?
C11 C12 1.371(4) . ?
C11 H11 0.9500 . ?
C12 C13 1.381(3) . ?
C12 H12 0.9500 . ?
C13 H13 0.9500 . ?
C14 C21 1.498(2) . ?
C14 C15 1.498(3) . ?
C15 C16 1.391(3) . ?
C15 C20 1.394(3) . ?
C16 C17 1.387(3) . ?
C16 H16 0.9500 . ?
C17 C18 1.384(3) . ?
C17 H17 0.9500 . ?
C18 C19 1.371(3) . ?
C18 H18 0.9500 . ?
C19 C20 1.398(3) . ?
C19 H19 0.9500 . ?
C20 H20 0.9500 . ?
C21 C22 1.389(3) . ?
C21 C26 1.395(3) . ?
C22 C23 1.398(3) . ?
C22 H22 0.9500 . ?
C23 C24 1.371(3) . ?
C23 H23 0.9500 . ?
C24 C25 1.381(3) . ?
C24 H24 0.9500 . ?
C25 C26 1.392(3) . ?
C25 H25 0.9500 . ?
C26 H26 0.9500 . ?
C27 C28 1.497(2) . ?
C27 C34 1.499(2) . ?
C28 C29 1.385(2) . ?
C28 C33 1.387(3) . ?
C29 C30 1.389(3) . ?
C29 H29 0.9500 . ?
C30 C31 1.373(3) . ?
C30 H30 0.9500 . ?
C31 C32 1.375(3) . ?
C31 H31 0.9500 . ?
C32 C33 1.392(3) . ?
C32 H32 0.9500 . ?
C33 H33 0.9500 . ?
C34 C35 1.389(2) . ?
C34 C39 1.395(2) . ?
C35 C36 1.385(2) . ?
C35 H35 0.9500 . ?
C36 C37 1.388(3) . ?
C36 H36 0.9500 . ?
C37 C38 1.376(3) . ?
C37 H37 0.9500 . ?
C38 C39 1.386(3) . ?
C38 H38 0.9500 . ?
C39 H39 0.9500 . ?
C40 C47 1.503(2) . ?
C40 C41 1.504(2) . ?
C41 C46 1.387(3) . ?
C41 C42 1.393(3) . ?
C42 C43 1.392(3) . ?
C42 H42 0.9500 . ?
C43 C44 1.376(3) . ?
C43 H43 0.9500 . ?
C44 C45 1.379(3) . ?
C44 H44 0.9500 . ?
C45 C46 1.385(3) . ?
C45 H45 0.9500 . ?
C46 H46 0.9500 . ?
C47 C52 1.391(3) . ?
C47 C48 1.395(2) . ?
C48 C49 1.390(2) . ?
C48 H48 0.9500 . ?
C49 C50 1.380(3) . ?
C49 H49 0.9500 . ?
C50 C51 1.384(3) . ?
C50 H50 0.9500 . ?
C51 C52 1.388(2) . ?
C51 H51 0.9500 . ?
C52 H52 0.9500 . ?
C53 C54 1.501(2) . ?
C53 C60 1.505(2) . ?
C54 C59 1.377(3) . ?
C54 C55 1.389(3) . ?
C55 C56 1.395(3) . ?
C55 H55 0.9500 . ?
C56 C57 1.377(4) . ?
C56 H56 0.9500 . ?
C57 C58 1.354(5) . ?
C57 H57 0.9500 . ?
C58 C59 1.385(4) . ?
C58 H58 0.9500 . ?
C59 H59 0.9500 . ?
C60 C61 1.385(3) . ?
C60 C65 1.393(3) . ?
C61 C62 1.387(3) . ?
C61 H61 0.9500 . ?
C62 C63 1.373(3) . ?
C62 H62 0.9500 . ?
C63 C64 1.385(3) . ?
C63 H63 0.9500 . ?
C64 C65 1.387(3) . ?
C64 H64 0.9500 . ?
C65 H65 0.9500 . ?
C66 C67 1.500(3) . ?
C66 C73 1.502(3) . ?
C67 C68 1.379(3) . ?
C67 C72 1.398(3) . ?
C68 C69 1.381(3) . ?
C68 H68 0.9500 . ?
C69 C70 1.366(4) . ?
C69 H69 0.9500 . ?
C70 C71 1.358(5) . ?
C70 H70 0.9500 . ?
C71 C72 1.402(4) . ?
C71 H71 0.9500 . ?
C72 H72 0.9500 . ?
C73 C74 1.375(3) . ?
C73 C78 1.399(3) . ?
C74 C75 1.413(4) . ?
C74 H74 0.9500 . ?
C75 C76 1.353(4) . ?
C75 H75 0.9500 . ?
C76 C77 1.368(4) . ?
C76 H76 0.9500 . ?
C77 C78 1.377(4) . ?
C77 H77 0.9500 . ?
C78 H78 0.9500 . ?

loop_
_geom_torsion_atom_site_label_1
_geom_torsion_atom_site_label_2
_geom_torsion_atom_site_label_3
_geom_torsion_atom_site_label_4
_geom_torsion
_geom_torsion_site_symmetry_1
_geom_torsion_site_symmetry_2
_geom_torsion_site_symmetry_3
_geom_torsion_site_symmetry_4
_geom_torsion_publ_flag
N1 C1 C2 C3 36.0(3) . . . . ?
C8 C1 C2 C3 -142.72(19) . . . . ?
N1 C1 C2 C7 -143.5(2) . . . . ?
C8 C1 C2 C7 37.8(3) . . . . ?
C7 C2 C3 C4 0.1(3) . . . . ?
C1 C2 C3 C4 -179.4(2) . . . . ?
C2 C3 C4 C5 -0.1(4) . . . . ?
C3 C4 C5 C6 0.6(4) . . . . ?
C4 C5 C6 C7 -1.0(4) . . . . ?
C5 C6 C7 C2 1.0(4) . . . . ?
C3 C2 C7 C6 -0.6(3) . . . . ?
C1 C2 C7 C6 178.9(2) . . . . ?
N1 C1 C8 C9 29.8(3) . . . . ?
C2 C1 C8 C9 -151.46(19) . . . . ?
N1 C1 C8 C13 -145.9(2) . . . . ?
C2 C1 C8 C13 32.8(3) . . . . ?
C13 C8 C9 C10 -0.6(3) . . . . ?
C1 C8 C9 C10 -176.44(19) . . . . ?
C8 C9 C10 C11 0.8(4) . . . . ?
C9 C10 C11 C12 0.0(4) . . . . ?
C10 C11 C12 C13 -1.0(4) . . . . ?
C11 C12 C13 C8 1.3(4) . . . . ?
C9 C8 C13 C12 -0.5(3) . . . . ?
C1 C8 C13 C12 175.33(19) . . . . ?
Be1 N2 C14 C21 -2.2(3) . . . . ?
Be2 N2 C14 C21 164.98(17) . . . . ?
Be1 N2 C14 C15 177.89(19) . . . . ?
Be2 N2 C14 C15 -15.0(3) . . . . ?
N2 C14 C15 C16 -45.4(2) . . . . ?
C21 C14 C15 C16 134.63(17) . . . . ?
N2 C14 C15 C20 134.53(18) . . . . ?
C21 C14 C15 C20 -45.4(2) . . . . ?
C20 C15 C16 C17 0.5(3) . . . . ?
C14 C15 C16 C17 -179.53(17) . . . . ?
C15 C16 C17 C18 -0.7(3) . . . . ?
C16 C17 C18 C19 -0.6(3) . . . . ?
C17 C18 C19 C20 2.0(3) . . . . ?
C16 C15 C20 C19 0.9(3) . . . . ?
C14 C15 C20 C19 -179.08(17) . . . . ?
C18 C19 C20 C15 -2.2(3) . . . . ?
N2 C14 C21 C22 140.22(19) . . . . ?
C15 C14 C21 C22 -39.8(2) . . . . ?
N2 C14 C21 C26 -37.3(2) . . . . ?
C15 C14 C21 C26 142.64(17) . . . . ?
C26 C21 C22 C23 0.2(3) . . . . ?
C14 C21 C22 C23 -177.30(17) . . . . ?
C21 C22 C23 C24 -0.9(3) . . . . ?
C22 C23 C24 C25 1.1(3) . . . . ?
C23 C24 C25 C26 -0.6(3) . . . . ?
C24 C25 C26 C21 0.0(3) . . . . ?
C22 C21 C26 C25 0.2(3) . . . . ?
C14 C21 C26 C25 177.73(17) . . . . ?
Be1 N3 C27 C28 -2.9(3) . . . . ?
Be2 N3 C27 C28 162.24(17) . . . . ?
Be1 N3 C27 C34 178.07(19) . . . . ?
Be2 N3 C27 C34 -16.8(3) . . . . ?
N3 C27 C28 C29 -40.3(3) . . . . ?
C34 C27 C28 C29 138.80(17) . . . . ?
N3 C27 C28 C33 140.01(19) . . . . ?
C34 C27 C28 C33 -40.9(2) . . . . ?
C33 C28 C29 C30 -0.6(3) . . . . ?
C27 C28 C29 C30 179.69(17) . . . . ?
C28 C29 C30 C31 0.8(3) . . . . ?
C29 C30 C31 C32 -1.4(3) . . . . ?
C30 C31 C32 C33 1.8(3) . . . . ?
C29 C28 C33 C32 1.0(3) . . . . ?
C27 C28 C33 C32 -179.25(17) . . . . ?
C31 C32 C33 C28 -1.7(3) . . . . ?
N3 C27 C34 C35 -37.0(3) . . . . ?
C28 C27 C34 C35 143.89(18) . . . . ?
N3 C27 C34 C39 141.58(19) . . . . ?
C28 C27 C34 C39 -37.5(2) . . . . ?
C39 C34 C35 C36 -0.6(3) . . . . ?
C27 C34 C35 C36 178.05(18) . . . . ?
C34 C35 C36 C37 0.2(3) . . . . ?
C35 C36 C37 C38 0.0(3) . . . . ?
C36 C37 C38 C39 0.3(3) . . . . ?
C37 C38 C39 C34 -0.6(3) . . . . ?
C35 C34 C39 C38 0.8(3) . . . . ?
C27 C34 C39 C38 -177.86(19) . . . . ?
Be3 N4 C40 C47 179.70(18) . . . . ?
Be2 N4 C40 C47 -13.4(3) . . . . ?
Be3 N4 C40 C41 -1.5(3) . . . . ?
Be2 N4 C40 C41 165.43(18) . . . . ?
N4 C40 C41 C46 -42.0(2) . . . . ?
C47 C40 C41 C46 136.92(16) . . . . ?
N4 C40 C41 C42 135.32(18) . . . . ?
C47 C40 C41 C42 -45.8(2) . . . . ?
C46 C41 C42 C43 1.1(3) . . . . ?
C40 C41 C42 C43 -176.19(16) . . . . ?
C41 C42 C43 C44 -0.8(3) . . . . ?
C42 C43 C44 C45 0.2(3) . . . . ?
C43 C44 C45 C46 0.0(3) . . . . ?
C44 C45 C46 C41 0.3(3) . . . . ?
C42 C41 C46 C45 -0.9(2) . . . . ?
C40 C41 C46 C45 176.45(15) . . . . ?
N4 C40 C47 C52 -34.4(3) . . . . ?
C41 C40 C47 C52 146.74(17) . . . . ?
N4 C40 C47 C48 142.94(18) . . . . ?
C41 C40 C47 C48 -35.9(2) . . . . ?
C52 C47 C48 C49 1.1(3) . . . . ?
C40 C47 C48 C49 -176.30(16) . . . . ?
C47 C48 C49 C50 -0.7(3) . . . . ?
C48 C49 C50 C51 -0.2(3) . . . . ?
C49 C50 C51 C52 0.6(3) . . . . ?
C50 C51 C52 C47 -0.2(3) . . . . ?
C48 C47 C52 C51 -0.7(3) . . . . ?
C40 C47 C52 C51 176.69(16) . . . . ?
Be3 N5 C53 C54 0.1(3) . . . . ?
Be2 N5 C53 C54 168.05(18) . . . . ?
Be3 N5 C53 C60 177.35(19) . . . . ?
Be2 N5 C53 C60 -14.7(3) . . . . ?
N5 C53 C54 C59 127.7(2) . . . . ?
C60 C53 C54 C59 -49.7(3) . . . . ?
N5 C53 C54 C55 -47.3(3) . . . . ?
C60 C53 C54 C55 135.34(19) . . . . ?
C59 C54 C55 C56 0.6(3) . . . . ?
C53 C54 C55 C56 175.62(18) . . . . ?
C54 C55 C56 C57 -0.8(3) . . . . ?
C55 C56 C57 C58 0.5(4) . . . . ?
C56 C57 C58 C59 0.0(4) . . . . ?
C55 C54 C59 C58 -0.2(3) . . . . ?
C53 C54 C59 C58 -175.2(2) . . . . ?
C57 C58 C59 C54 -0.1(4) . . . . ?
N5 C53 C60 C61 -40.7(3) . . . . ?
C54 C53 C60 C61 136.65(19) . . . . ?
N5 C53 C60 C65 139.3(2) . . . . ?
C54 C53 C60 C65 -43.3(3) . . . . ?
C65 C60 C61 C62 1.5(3) . . . . ?
C53 C60 C61 C62 -178.50(19) . . . . ?
C60 C61 C62 C63 -1.4(3) . . . . ?
C61 C62 C63 C64 -0.1(3) . . . . ?
C62 C63 C64 C65 1.4(3) . . . . ?
C63 C64 C65 C60 -1.3(3) . . . . ?
C61 C60 C65 C64 -0.1(3) . . . . ?
C53 C60 C65 C64 179.86(18) . . . . ?
N6 C66 C67 C68 40.0(3) . . . . ?
C73 C66 C67 C68 -136.0(2) . . . . ?
N6 C66 C67 C72 -138.3(2) . . . . ?
C73 C66 C67 C72 45.7(3) . . . . ?
C72 C67 C68 C69 -0.3(3) . . . . ?
C66 C67 C68 C69 -178.6(2) . . . . ?
C67 C68 C69 C70 1.6(4) . . . . ?
C68 C69 C70 C71 -2.7(5) . . . . ?
C69 C70 C71 C72 2.4(5) . . . . ?
C68 C67 C72 C71 0.0(3) . . . . ?
C66 C67 C72 C71 178.3(2) . . . . ?
C70 C71 C72 C67 -1.0(4) . . . . ?
N6 C66 C73 C74 29.0(3) . . . . ?
C67 C66 C73 C74 -155.01(19) . . . . ?
N6 C66 C73 C78 -148.0(2) . . . . ?
C67 C66 C73 C78 28.0(3) . . . . ?
C78 C73 C74 C75 2.2(3) . . . . ?
C66 C73 C74 C75 -174.94(19) . . . . ?
C73 C74 C75 C76 -0.3(4) . . . . ?
C74 C75 C76 C77 -2.0(4) . . . . ?
C75 C76 C77 C78 2.4(5) . . . . ?
C76 C77 C78 C73 -0.5(4) . . . . ?
C74 C73 C78 C77 -1.8(3) . . . . ?
C66 C73 C78 C77 175.3(2) . . . . ?
C14 N2 Be1 N1 -5.4(4) . . . . ?
Be2 N2 Be1 N1 -176.2(3) . . . . ?
C14 N2 Be1 N3 172.2(2) . . . . ?
Be2 N2 Be1 N3 1.50(13) . . . . ?
C27 N3 Be1 N1 -14.2(4) . . . . ?
Be2 N3 Be1 N1 176.3(2) . . . . ?
C27 N3 Be1 N2 168.0(2) . . . . ?
Be2 N3 Be1 N2 -1.50(13) . . . . ?
C53 N5 Be2 N3 -37.8(3) . . . . ?
Be3 N5 Be2 N3 133.79(15) . . . . ?
C53 N5 Be2 N2 71.3(3) . . . . ?
Be3 N5 Be2 N2 -117.2(2) . . . . ?
C53 N5 Be2 N4 -171.0(2) . . . . ?
Be3 N5 Be2 N4 0.51(13) . . . . ?
C27 N3 Be2 N5 -36.7(3) . . . . ?
Be1 N3 Be2 N5 133.27(15) . . . . ?
C27 N3 Be2 N2 -168.57(18) . . . . ?
Be1 N3 Be2 N2 1.45(13) . . . . ?
C27 N3 Be2 N4 73.0(3) . . . . ?
Be1 N3 Be2 N4 -116.98(18) . . . . ?
C14 N2 Be2 N5 69.2(3) . . . . ?
Be1 N2 Be2 N5 -119.3(2) . . . . ?
C14 N2 Be2 N3 -173.00(18) . . . . ?
Be1 N2 Be2 N3 -1.45(13) . . . . ?
C14 N2 Be2 N4 -39.6(3) . . . . ?
Be1 N2 Be2 N4 131.92(16) . . . . ?
C40 N4 Be2 N5 -171.45(19) . . . . ?
Be3 N4 Be2 N5 -0.51(13) . . . . ?
C40 N4 Be2 N3 70.3(3) . . . . ?
Be3 N4 Be2 N3 -118.79(18) . . . . ?
C40 N4 Be2 N2 -39.7(3) . . . . ?
Be3 N4 Be2 N2 131.23(16) . . . . ?
C53 N5 Be3 N6 -8.4(4) . . . . ?
Be2 N5 Be3 N6 179.9(2) . . . . ?
C53 N5 Be3 N4 171.2(2) . . . . ?
Be2 N5 Be3 N4 -0.53(14) . . . . ?
C40 N4 Be3 N6 -8.9(4) . . . . ?
Be2 N4 Be3 N6 -179.9(2) . . . . ?
C40 N4 Be3 N5 171.54(19) . . . . ?
Be2 N4 Be3 N5 0.52(14) . . . . ?
